data_7204167
loop_
_publ_author_name
'Myriam Riou-Cavellec'
'Catherine Albinet'
'Jean-Marc Gren\`eche'
'G\'erard F\'erey'

_publ_section_title
;
 Study of the iron/trimesic acid system for the hydrothermal synthesis
 of hybrid materials
;
_journal_issue 12
_journal_name_full 'J. Mater. Chem.'
_journal_page_first 3166
_journal_page_last 3171
_journal_paper_doi 10.1039/b104495h
_journal_volume 11
_chemical_formula_sum 'C9 H15 Fe1.5 O12'
_chemical_formula_weight 398.99
_chemical_name_systematic
; 
? 
;
_space_group_IT_number 5
_symmetry_space_group_name_Hall 'C 2y'
_symmetry_space_group_name_H-M 'C 1 2 1'
_atom_sites_solution_hydrogens geom
_atom_sites_solution_primary direct
_atom_sites_solution_secondary difmap
_audit_creation_method SHELXL
_cell_angle_alpha 90.00
_cell_angle_beta 112.0040(10)
_cell_angle_gamma 90.00
_cell_formula_units_Z 4
_cell_length_a 17.5592(4)
_cell_length_b 12.9874(2)
_cell_length_c 6.60310(10)
_cell_measurement_temperature 293(2)
_cell_volume 1396.14(4)
_computing_structure_refinement 'SHELXL-93 (Sheldrick, 1993)'
_computing_structure_solution 'SHELXS-86 (Sheldrick, 1990)'
_diffrn_ambient_temperature 293(2)
_diffrn_radiation_monochromator graphite
_diffrn_radiation_source 'fine-focus sealed tube'
_diffrn_radiation_type MoK\a
_diffrn_radiation_wavelength 0.71073
_diffrn_reflns_av_R_equivalents 0.0295
_diffrn_reflns_av_sigmaI/netI 0.0404
_diffrn_reflns_limit_h_max 24
_diffrn_reflns_limit_h_min -17
_diffrn_reflns_limit_k_max 17
_diffrn_reflns_limit_k_min -12
_diffrn_reflns_limit_l_max 9
_diffrn_reflns_limit_l_min -9
_diffrn_reflns_number 4811
_diffrn_reflns_theta_max 29.51
_diffrn_reflns_theta_min 2.01
_exptl_absorpt_coefficient_mu 1.644
_exptl_crystal_density_diffrn 1.898
_exptl_crystal_F_000 816
_refine_diff_density_max 0.925
_refine_diff_density_min -1.454
_refine_diff_density_rms 0.145
_refine_ls_abs_structure_details 'Flack H D (1983), Acta Cryst. A39, 876-881'
_refine_ls_abs_structure_Flack 0.40(3)
_refine_ls_extinction_coef 0.0046(13)
_refine_ls_extinction_expression Fc^*^=kFc[1+0.001xFc^2^\l^3^/sin(2\q)]^-1/4^
_refine_ls_extinction_method SHELXL
_refine_ls_goodness_of_fit_all 1.056
_refine_ls_goodness_of_fit_obs 1.040
_refine_ls_matrix_type full
_refine_ls_number_parameters 208
_refine_ls_number_reflns 2884
_refine_ls_number_restraints 1
_refine_ls_restrained_S_all 1.056
_refine_ls_restrained_S_obs 1.040
_refine_ls_R_factor_all 0.0609
_refine_ls_R_factor_obs 0.0578
_refine_ls_shift/esd_max -0.001
_refine_ls_shift/esd_mean 0.000
_refine_ls_structure_factor_coef Fsqd
_refine_ls_weighting_details 'w=1/[\s^2^(Fo^2^)+(0.1142P)^2^+3.9578P] where P=(Fo^2^+2Fc^2^)/3'
_refine_ls_weighting_scheme calc
_refine_ls_wR_factor_all 0.1606
_refine_ls_wR_factor_obs 0.1540
_reflns_number_observed 2743
_reflns_number_total 2884
_reflns_observed_criterion >2sigma(I)
_cod_data_source_file b104495h.txt
_cod_data_source_block ca20sa
_cod_depositor_comments
;
The following automatic conversions were performed:

'_refine_ls_weighting_scheme' value 'calc
w=1/[\s^2^(Fo^2^)+(0.1142P)^2^+3.9578P] where P=(Fo^2^+2Fc^2^)/3' was
changed to 'calc'. New tag '_refine_ls_weighting_details' was
created. The value of the new tag was set to
'w=1/[\s^2^(Fo^2^)+(0.1142P)^2^+3.9578P] where P=(Fo^2^+2Fc^2^)/3'.

Automatic conversion script
Id: cif_fix_values 3143 2015-03-26 13:38:13Z robertas 
;
_cod_original_formula_sum 'C9 H15 Fe1.50 O12'
_cod_database_code 7204167

loop_
_symmetry_equiv_pos_as_xyz
'x, y, z'
'-x, y, -z'
'x+1/2, y+1/2, z'
'-x+1/2, y+1/2, -z'

loop_
_atom_site_aniso_label
_atom_site_aniso_U_11
_atom_site_aniso_U_22
_atom_site_aniso_U_33
_atom_site_aniso_U_23
_atom_site_aniso_U_13
_atom_site_aniso_U_12
Fe1 0.0172(3) 0.0204(4) 0.0303(3) 0.0007(3) 0.0055(2) 0.0017(3)
Fe2 0.0234(5) 0.0216(6) 0.0336(5) 0.000 0.0088(4) 0.000
O1 0.023(2) 0.027(2) 0.037(2) 0.002(2) 0.0106(15) -0.0011(14)
O2 0.049(3) 0.062(4) 0.039(2) 0.001(2) 0.009(2) 0.035(3)
O3 0.022(2) 0.021(2) 0.046(2) 0.001(2) 0.0144(15) 0.0038(15)
O4 0.023(2) 0.026(2) 0.047(2) -0.001(2) 0.012(2) -0.001(2)
O5 0.020(2) 0.023(2) 0.040(2) 0.007(2) 0.0062(14) 0.0052(13)
O6 0.043(2) 0.034(2) 0.029(2) 0.003(2) 0.007(2) 0.005(2)
O7 0.019(2) 0.023(2) 0.041(2) 0.007(2) 0.0045(14) 0.0030(13)
O8 0.034(2) 0.033(2) 0.034(2) -0.006(2) 0.011(2) 0.003(2)
O9 0.030(2) 0.035(2) 0.038(2) -0.008(2) 0.0004(15) 0.009(2)
O10 0.038(2) 0.025(2) 0.056(3) -0.007(2) 0.025(2) -0.006(2)
O11 0.023(2) 0.032(2) 0.049(2) 0.008(2) 0.015(2) 0.005(2)
O12 0.021(2) 0.027(2) 0.050(2) 0.003(2) 0.014(2) 0.0000(14)
C1A 0.018(2) 0.026(3) 0.028(2) 0.003(2) 0.008(2) 0.002(2)
C2A 0.020(3) 0.025(4) 0.026(3) 0.000 0.009(2) 0.000
C3A 0.020(2) 0.026(3) 0.025(2) 0.003(2) 0.006(2) 0.002(2)
C4A 0.021(3) 0.018(3) 0.027(3) 0.000 0.010(2) 0.000
C5A 0.022(2) 0.021(2) 0.022(2) 0.001(2) 0.007(2) 0.002(2)
C6A 0.021(3) 0.032(5) 0.028(3) 0.000 0.006(2) 0.000
C7B 0.022(3) 0.019(4) 0.025(3) 0.000 0.011(2) 0.000
C8B 0.019(2) 0.022(3) 0.027(2) -0.001(2) 0.007(2) -0.004(2)
C9B 0.035(4) 0.028(4) 0.034(4) 0.000 0.023(3) 0.000
C10B 0.020(2) 0.024(3) 0.023(2) 0.006(2) 0.006(2) 0.004(2)
C11B 0.020(3) 0.022(3) 0.025(3) 0.000 0.007(2) 0.000
C12B 0.021(2) 0.023(3) 0.024(2) 0.001(2) 0.005(2) 0.003(2)

loop_
_atom_site_label
_atom_site_type_symbol
_atom_site_fract_x
_atom_site_fract_y
_atom_site_fract_z
_atom_site_U_iso_or_equiv
_atom_site_thermal_displace_type
_atom_site_occupancy
_atom_site_calc_flag
_atom_site_refinement_flags
_atom_site_disorder_group
Fe1 Fe 0.74122(4) 0.76378(6) 0.71388(11) 0.0236(2) Uani 1 d . .
Fe2 Fe 1.0000 0.04879(8) 1.0000 0.0268(3) Uani 1 d S .
O1 O 0.8218(2) 0.8711(3) 0.6536(7) 0.0293(8) Uani 1 d . .
O2 O 1.0859(3) -0.0470(5) 0.9612(8) 0.0520(15) Uani 1 d . .
O3 O 1.0649(2) 0.1954(3) 1.0186(7) 0.0294(8) Uani 1 d . .
O4 O 0.6586(2) 0.6515(4) 0.7521(7) 0.0321(9) Uani 1 d . .
O5 O 0.8436(2) 0.6697(3) 0.8574(7) 0.0293(8) Uani 1 d . .
O6 O 0.9447(3) 0.0457(4) 0.6487(7) 0.0369(9) Uani 1 d . .
O7 O 0.6456(2) 0.8705(3) 0.5923(7) 0.0295(8) Uani 1 d . .
O8 O 0.7644(3) 0.8318(4) 1.0344(7) 0.0340(9) Uani 1 d . .
O9 O 0.7204(2) 0.7019(4) 0.3888(7) 0.0377(10) Uani 1 d . .
O10 O 0.5682(3) 1.3523(4) 0.5608(8) 0.0377(10) Uani 1 d . .
O11 O 0.7846(2) 0.5252(3) 0.9077(8) 0.0341(9) Uani 1 d . .
O12 O 0.7140(2) 1.0136(3) 0.5824(8) 0.0323(9) Uani 1 d . .
C1A C 0.9272(3) 0.4133(4) 0.9628(8) 0.0242(10) Uani 1 d . .
H1A H 0.8790(3) 0.3775(4) 0.9419(8) 0.029 Uiso 1 calc R .
C2A C 1.0000 0.3586(6) 1.0000 0.0234(13) Uani 1 d S .
C3A C 0.9261(3) 0.5201(4) 0.9567(8) 0.0242(10) Uani 1 d . .
C4A C 1.0000 0.5742(6) 1.0000 0.0222(13) Uani 1 d S .
H4A H 1.0000 0.6458(6) 1.0000 0.027 Uiso 1 calc SR .
C5A C 0.8456(3) 0.5772(4) 0.9041(7) 0.0220(9) Uani 1 d . .
C6A C 1.0000 0.2461(7) 1.0000 0.028(2) Uani 1 d S .
C7B C 0.5000 1.1892(6) 0.5000 0.0213(13) Uani 1 d S .
C8B C 0.5728(3) 1.1347(4) 0.5377(8) 0.0228(10) Uani 1 d . .
H8B H 0.6214(3) 1.1705(4) 0.5630(8) 0.027 Uiso 1 calc R .
C9B C 0.5000 1.3041(7) 0.5000 0.029(2) Uani 1 d S .
C10B C 0.5733(3) 1.0275(4) 0.5377(8) 0.0230(10) Uani 1 d . .
C11B C 0.5000 0.9756(6) 0.5000 0.0225(12) Uani 1 d S .
H11B H 0.5000 0.9040(6) 0.5000 0.027 Uiso 1 calc SR .
C12B C 0.6502(3) 0.9668(4) 0.5753(8) 0.0236(9) Uani 1 d . .

loop_
_atom_type_symbol
_atom_type_description
_atom_type_scat_dispersion_real
_atom_type_scat_dispersion_imag
_atom_type_scat_source
C C 0.0033 0.0016 'International Tables Vol C Tables 4.2.6.8 and 6.1.1.4'
H H 0.0000 0.0000 'International Tables Vol C Tables 4.2.6.8 and 6.1.1.4'
O O 0.0106 0.0060 'International Tables Vol C Tables 4.2.6.8 and 6.1.1.4'
Fe Fe 0.3463 0.8444 'International Tables Vol C Tables 4.2.6.8 and 6.1.1.4'

loop_
_geom_angle_atom_site_label_1
_geom_angle_atom_site_label_2
_geom_angle_atom_site_label_3
_geom_angle
_geom_angle_site_symmetry_1
_geom_angle_site_symmetry_3
_geom_angle_publ_flag
O5 Fe1 O7 173.9(2) . . ?
O5 Fe1 O1 87.1(2) . . ?
O7 Fe1 O1 89.3(2) . . ?
O5 Fe1 O4 93.1(2) . . ?
O7 Fe1 O4 90.8(2) . . ?
O1 Fe1 O4 176.0(2) . . ?
O5 Fe1 O8 88.9(2) . . ?
O7 Fe1 O8 86.3(2) . . ?
O1 Fe1 O8 91.2(2) . . ?
O4 Fe1 O8 92.9(2) . . ?
O5 Fe1 O9 91.7(2) . . ?
O7 Fe1 O9 93.0(2) . . ?
O1 Fe1 O9 86.3(2) . . ?
O4 Fe1 O9 89.7(2) . . ?
O8 Fe1 O9 177.4(2) . . ?
O2 Fe2 O2 105.0(4) 2_757 . ?
O2 Fe2 O6 84.8(2) 2_757 2_757 ?
O2 Fe2 O6 93.9(2) . 2_757 ?
O2 Fe2 O6 93.9(2) 2_757 . ?
O2 Fe2 O6 84.8(2) . . ?
O6 Fe2 O6 177.9(3) 2_757 . ?
O2 Fe2 O3 98.2(2) 2_757 2_757 ?
O2 Fe2 O3 155.7(2) . 2_757 ?
O6 Fe2 O3 95.2(2) 2_757 2_757 ?
O6 Fe2 O3 86.6(2) . 2_757 ?
O2 Fe2 O3 155.7(2) 2_757 . ?
O2 Fe2 O3 98.2(2) . . ?
O6 Fe2 O3 86.6(2) 2_757 . ?
O6 Fe2 O3 95.2(2) . . ?
O3 Fe2 O3 60.0(2) 2_757 . ?
C6A O3 Fe2 90.9(4) . . ?
C5A O5 Fe1 128.4(3) . . ?
C12B O7 Fe1 128.4(3) . . ?
C3A C1A C2A 120.9(5) . . ?
C3A C1A H1A 119.5(3) . . ?
C2A C1A H1A 119.5(4) . . ?
C1A C2A C1A 119.1(7) . 2_757 ?
C1A C2A C6A 120.5(4) . . ?
C1A C2A C6A 120.5(4) 2_757 . ?
C1A C3A C4A 119.4(5) . . ?
C1A C3A C5A 119.8(5) . . ?
C4A C3A C5A 120.8(5) . . ?
C3A C4A C3A 120.1(7) . 2_757 ?
C3A C4A H4A 119.9(3) . . ?
C3A C4A H4A 119.9(3) 2_757 . ?
O5 C5A O11 125.0(5) . . ?
O5 C5A C3A 117.9(4) . . ?
O11 C5A C3A 117.0(5) . . ?
O3 C6A O3 118.2(7) . 2_757 ?
O3 C6A C2A 120.9(4) . . ?
O3 C6A C2A 120.9(4) 2_757 . ?
C8B C7B C8B 119.3(7) 2_656 . ?
C8B C7B C9B 120.4(3) 2_656 . ?
C8B C7B C9B 120.4(3) . . ?
C10B C8B C7B 120.7(5) . . ?
C10B C8B H8B 119.7(3) . . ?
C7B C8B H8B 119.7(3) . . ?
O10 C9B O10 121.3(8) 2_656 . ?
O10 C9B C7B 119.4(4) 2_656 . ?
O10 C9B C7B 119.4(4) . . ?
C8B C10B C11B 118.7(5) . . ?
C8B C10B C12B 122.0(5) . . ?
C11B C10B C12B 119.3(5) . . ?
C10B C11B C10B 121.9(7) 2_656 . ?
C10B C11B H11B 119.0(4) 2_656 . ?
C10B C11B H11B 119.0(4) . . ?
O7 C12B O12 124.2(5) . . ?
O7 C12B C10B 116.8(4) . . ?
O12 C12B C10B 119.0(5) . . ?

loop_
_geom_bond_atom_site_label_1
_geom_bond_atom_site_label_2
_geom_bond_distance
_geom_bond_site_symmetry_2
_geom_bond_publ_flag
Fe1 O5 2.084(4) . ?
Fe1 O7 2.092(4) . ?
Fe1 O1 2.127(4) . ?
Fe1 O4 2.137(4) . ?
Fe1 O8 2.186(4) . ?
Fe1 O9 2.191(4) . ?
Fe2 O2 2.045(5) 2_757 ?
Fe2 O2 2.045(5) . ?
Fe2 O6 2.154(4) 2_757 ?
Fe2 O6 2.154(4) . ?
Fe2 O3 2.199(4) 2_757 ?
Fe2 O3 2.199(4) . ?
O3 C6A 1.281(6) . ?
O5 C5A 1.238(7) . ?
O7 C12B 1.261(7) . ?
O10 C9B 1.275(6) . ?
O11 C5A 1.273(6) . ?
O12 C12B 1.259(6) . ?
C1A C3A 1.387(8) . ?
C1A C2A 1.401(6) . ?
C1A H1A 0.93 . ?
C2A C1A 1.401(6) 2_757 ?
C2A C6A 1.462(12) . ?
C3A C4A 1.408(6) . ?
C3A C5A 1.517(7) . ?
C4A C3A 1.408(6) 2_757 ?
C4A H4A 0.93 . ?
C6A O3 1.281(6) 2_757 ?
C7B C8B 1.399(6) 2_656 ?
C7B C8B 1.399(6) . ?
C7B C9B 1.493(12) . ?
C8B C10B 1.391(8) . ?
C8B H8B 0.93 . ?
C9B O10 1.275(6) 2_656 ?
C10B C11B 1.390(6) . ?
C10B C12B 1.503(7) . ?
C11B C10B 1.390(6) 2_656 ?
C11B H11B 0.93 . ?
